data_2007741
loop_
_publ_author_name
'Olszak, Tomasz A.'

_publ_section_title
;
 X-ray Structure Investigations of Potential \b-Blockers. III
;
_journal_issue 10
_journal_name_full 'Acta Crystallographica Section C'
_journal_page_first 1456
_journal_page_last 1459
_journal_paper_doi 10.1107/S0108270198005459
_journal_volume 54
_journal_year 1998
_chemical_formula_moiety 'C15 H16 N O2 + , Cl - , H2 O'
_chemical_formula_sum 'C15 H18 Cl N O3'
_chemical_formula_weight 295.75
_chemical_name_common
;
6,7-dihydroxy-1-phenyl-1,2,3,4-tetrahydroisoquinoline
hydrochloride
;
_chemical_name_systematic
;
6,7-dihydroxy-1-phenyl-1,2,3,4-tetrahydroisoquinolinium
chloride hydrate
;
_space_group_IT_number 14
_symmetry_cell_setting monoclinic
_symmetry_space_group_name_Hall '-P 2yn'
_symmetry_space_group_name_H-M 'P 1 21/n 1'
_cell_angle_alpha 90.00
_cell_angle_beta 95.170(10)
_cell_angle_gamma 90.00
_cell_formula_units_Z 4
_cell_length_a 9.1180(10)
_cell_length_b 9.149(2)
_cell_length_c 17.6330(10)
_cell_measurement_reflns_used 25
_cell_measurement_temperature 293(2)
_cell_measurement_theta_max 36.56
_cell_measurement_theta_min 22.87
_cell_volume 1465.0(4)
_computing_cell_refinement 'MSC/AFC Diffractometer Control Software'
_computing_data_collection
;
MSC/AFC Diffractometer Control Software (Molecular Structure Corporation,
1989a)
;
_computing_data_reduction
;
TEXSAN (Molecular Structure Corporation, 1989b)
;
_computing_molecular_graphics 'ORTEX (McArdle, 1995)'
_computing_publication_material 'PARST (Nardelli, 1983a)'
_computing_structure_refinement 'SHELXL97 (Sheldrick, 1997)'
_computing_structure_solution 'SHELXS97 (Sheldrick, 1997)'
_diffrn_ambient_temperature 293(2)
_diffrn_measured_fraction_theta_full 0.930
_diffrn_measured_fraction_theta_max 0.930
_diffrn_measurement_device_type 'Rigaku AFC-5S'
_diffrn_measurement_method '\w scan '
_diffrn_radiation_monochromator graphite
_diffrn_radiation_source 'fine-focus sealed tube'
_diffrn_radiation_type CuK\a
_diffrn_radiation_wavelength 1.54178
_diffrn_reflns_av_R_equivalents 0.062
_diffrn_reflns_av_sigmaI/netI 0.078
_diffrn_reflns_limit_h_max 10
_diffrn_reflns_limit_h_min -10
_diffrn_reflns_limit_k_max 10
_diffrn_reflns_limit_k_min -10
_diffrn_reflns_limit_l_max 19
_diffrn_reflns_limit_l_min -19
_diffrn_reflns_number 8388
_diffrn_reflns_theta_full 60.08
_diffrn_reflns_theta_max 60.08
_diffrn_reflns_theta_min 5.04
_diffrn_standards_decay_% <2
_diffrn_standards_interval_count 150
_diffrn_standards_number 3
_exptl_absorpt_coefficient_mu 2.372
_exptl_absorpt_correction_T_max 0.789
_exptl_absorpt_correction_T_min 0.668
_exptl_absorpt_correction_type
;
empirical \y-scan correction (North et al., 1968)
;
_exptl_crystal_colour colourless
_exptl_crystal_density_diffrn 1.341
_exptl_crystal_density_method 'not measured'
_exptl_crystal_description prism
_exptl_crystal_F_000 624
_exptl_crystal_size_max 0.2
_exptl_crystal_size_mid 0.1
_exptl_crystal_size_min 0.1
_refine_diff_density_max 0.141
_refine_diff_density_min -0.209
_refine_ls_extinction_coef 0.0041(2)
_refine_ls_extinction_method SHELXL97
_refine_ls_goodness_of_fit_ref 0.788
_refine_ls_hydrogen_treatment 'H-atom treatment: see below'
_refine_ls_matrix_type full
_refine_ls_number_parameters 252
_refine_ls_number_reflns 2180
_refine_ls_number_restraints 3
_refine_ls_restrained_S_all 0.795
_refine_ls_R_factor_all 0.055
_refine_ls_R_factor_gt 0.027
_refine_ls_shift/su_max 0.032
_refine_ls_shift/su_mean 0.002
_refine_ls_structure_factor_coef Fsqd
_refine_ls_weighting_details 'w = 1/[\s^2^(Fo^2^)+(0.0230P)^2^] where P=(Fo^2^+2Fc^2^)/3'
_refine_ls_weighting_scheme calc
_refine_ls_wR_factor_ref 0.057
_reflns_number_gt 1289
_reflns_number_total 2180
_reflns_threshold_expression I>2\s(I)
_cod_data_source_file na1324.cif
_cod_data_source_block I
_cod_depositor_comments
;
The following automatic conversions were performed:

'_refine_ls_weighting_scheme' value 'calc w =
1/[\s^2^(Fo^2^)+(0.0230P)^2^] where P=(Fo^2^+2Fc^2^)/3' was changed
to 'calc'. New tag '_refine_ls_weighting_details' was created. The
value of the new tag was set to 'w = 1/[\s^2^(Fo^2^)+(0.0230P)^2^]
where P=(Fo^2^+2Fc^2^)/3'.

Automatic conversion script
Id: cif_fix_values 3143 2015-03-26 13:38:13Z robertas 
;
_cod_original_cell_volume 1464.9(4)
_cod_original_sg_symbol_H-M 'P 21/n'
_cod_database_code 2007741
_cod_database_fobs_code 2007741

loop_
_symmetry_equiv_pos_as_xyz
'x, y, z'
'-x+1/2, y+1/2, -z+1/2'
'-x, -y, -z'
'x-1/2, -y-1/2, z-1/2'

loop_
_atom_site_label
_atom_site_fract_x
_atom_site_fract_y
_atom_site_fract_z
_atom_site_U_iso_or_equiv
_atom_site_adp_type
_atom_site_calc_flag
_atom_site_refinement_flags
_atom_site_occupancy
_atom_site_disorder_assembly
_atom_site_disorder_group
_atom_site_type_symbol
Cl 0.11413(7) 0.01678(6) 0.27832(3) 0.04802(19) Uani d . 1 . . Cl
N1 0.2974(2) 0.1965(2) 0.16258(10) 0.0371(5) Uani d . 1 . . N
C1 0.4138(2) 0.0881(2) 0.14492(11) 0.0337(5) Uani d . 1 . . C
C7 0.6408(2) 0.0959(2) 0.07576(12) 0.0369(6) Uani d . 1 . . C
C6 0.7245(2) 0.1434(2) 0.01926(11) 0.0367(5) Uani d . 1 . . C
O6 0.86377(17) 0.09652(18) 0.01117(9) 0.0532(5) Uani d . 1 . . O
C5 0.6642(2) 0.2456(2) -0.03363(11) 0.0371(6) Uani d . 1 . . C
O5 0.75197(17) 0.28463(18) -0.08970(8) 0.0506(5) Uani d . 1 . . O
C4 0.5246(2) 0.2981(2) -0.02741(12) 0.0385(6) Uani d . 1 . . C
C3 0.2883(3) 0.3148(3) 0.03596(13) 0.0445(6) Uani d . 1 . . C
C2 0.2004(3) 0.2361(3) 0.09208(13) 0.0453(6) Uani d . 1 . . C
C9 0.5003(2) 0.1487(2) 0.08205(10) 0.0316(5) Uani d . 1 . . C
C8 0.4401(2) 0.2516(2) 0.03039(11) 0.0339(5) Uani d . 1 . . C
C11 0.5078(2) 0.0448(2) 0.21600(11) 0.0319(5) Uani d . 1 . . C
C16 0.5151(3) -0.0999(3) 0.23855(13) 0.0439(6) Uani d . 1 . . C
C15 0.6091(3) -0.1430(3) 0.30033(14) 0.0519(7) Uani d . 1 . . C
C14 0.6947(3) -0.0417(3) 0.34103(14) 0.0558(7) Uani d . 1 . . C
C13 0.6879(3) 0.1023(3) 0.31937(13) 0.0556(7) Uani d . 1 . . C
C12 0.5952(3) 0.1463(3) 0.25704(12) 0.0422(6) Uani d . 1 . . C
O900 0.96592(17) -0.09243(18) 0.11642(8) 0.0584(5) Uani d D 1 . . O
H901 1.0467(17) -0.148(2) 0.0911(10) 0.076 Uiso d D 1 . . H
H902 1.009(2) -0.054(2) 0.1693(7) 0.076 Uiso d D 1 . . H
H101 0.230(2) 0.145(2) 0.2032(12) 0.084(8) Uiso d . 1 . . H
H102 0.340(2) 0.282(2) 0.1836(11) 0.058(7) Uiso d . 1 . . H
H11 0.3577(17) -0.0002(17) 0.1254(8) 0.023(5) Uiso d . 1 . . H
H7 0.6807(19) 0.0245(19) 0.1109(9) 0.034(5) Uiso d . 1 . . H
H600 0.901(3) 0.031(2) 0.0496(13) 0.085(9) Uiso d . 1 . . H
H500 0.701(3) 0.348(3) -0.1243(14) 0.099(11) Uiso d . 1 . . H
H4 0.4830(18) 0.3703(19) -0.0622(9) 0.035(6) Uiso d . 1 . . H
H31 0.297(2) 0.421(2) 0.0504(11) 0.056(7) Uiso d . 1 . . H
H32 0.233(2) 0.309(2) -0.0153(11) 0.054(7) Uiso d . 1 . . H
H21 0.150(2) 0.134(2) 0.0720(11) 0.067(7) Uiso d . 1 . . H
H22 0.125(2) 0.298(2) 0.1089(10) 0.041(6) Uiso d . 1 . . H
H16 0.455(2) -0.175(2) 0.2097(10) 0.048(7) Uiso d . 1 . . H
H15 0.608(2) -0.246(2) 0.3145(10) 0.056(7) Uiso d . 1 . . H
H14 0.761(2) -0.071(2) 0.3839(11) 0.055(7) Uiso d . 1 . . H
H13 0.745(2) 0.176(2) 0.3465(11) 0.060(7) Uiso d . 1 . . H
H12 0.587(2) 0.247(2) 0.2398(11) 0.054(7) Uiso d . 1 . . H

loop_
_atom_site_aniso_label
_atom_site_aniso_U_11
_atom_site_aniso_U_22
_atom_site_aniso_U_33
_atom_site_aniso_U_12
_atom_site_aniso_U_13
_atom_site_aniso_U_23
Cl 0.0603(4) 0.0425(4) 0.0419(3) -0.0005(3) 0.0085(3) 0.0018(3)
N1 0.0398(12) 0.0381(13) 0.0335(11) -0.0037(10) 0.0049(9) -0.0010(10)
C1 0.0383(14) 0.0312(14) 0.0319(12) -0.0038(11) 0.0041(10) -0.0046(10)
C7 0.0455(15) 0.0386(15) 0.0261(12) 0.0020(12) 0.0010(11) 0.0020(10)
C6 0.0400(14) 0.0417(15) 0.0288(12) 0.0018(12) 0.0052(10) -0.0030(10)
O6 0.0486(11) 0.0694(13) 0.0433(10) 0.0149(9) 0.0133(8) 0.0135(9)
C5 0.0476(16) 0.0376(14) 0.0265(12) -0.0059(13) 0.0052(11) -0.0009(10)
O5 0.0554(11) 0.0607(12) 0.0380(10) 0.0044(9) 0.0167(8) 0.0124(9)
C4 0.0475(16) 0.0404(16) 0.0266(12) 0.0019(12) -0.0014(11) 0.0049(11)
C3 0.0442(15) 0.0526(19) 0.0362(15) 0.0010(14) 0.0011(12) 0.0039(13)
C2 0.0359(15) 0.0569(18) 0.0426(15) 0.0035(14) 0.0000(12) 0.0032(13)
C9 0.0371(13) 0.0318(14) 0.0255(11) -0.0024(11) 0.0013(10) -0.0035(9)
C8 0.0394(13) 0.0350(14) 0.0268(12) -0.0008(11) 0.0001(10) -0.0037(10)
C11 0.0353(13) 0.0343(14) 0.0272(11) 0.0003(11) 0.0088(9) 0.0025(10)
C16 0.0456(15) 0.0404(17) 0.0462(15) -0.0030(13) 0.0063(12) 0.0036(12)
C15 0.0585(17) 0.0420(18) 0.0557(18) 0.0071(15) 0.0078(14) 0.0165(14)
C14 0.0597(19) 0.063(2) 0.0436(16) 0.0105(16) -0.0026(13) 0.0130(14)
C13 0.0669(19) 0.058(2) 0.0396(15) -0.0001(16) -0.0099(14) -0.0053(14)
C12 0.0539(16) 0.0373(16) 0.0344(13) -0.0001(13) -0.0002(11) 0.0006(12)
O900 0.0604(12) 0.0719(13) 0.0434(10) 0.0130(9) 0.0084(8) 0.0095(9)

loop_
_atom_type_symbol
_atom_type_description
_atom_type_scat_dispersion_real
_atom_type_scat_dispersion_imag
_atom_type_scat_source
C C 0.0181 0.0091 'International Tables Vol C Tables 4.2.6.8 and 6.1.1.4'
H H 0.0000 0.0000 'International Tables Vol C Tables 4.2.6.8 and 6.1.1.4'
N N 0.0311 0.0180 'International Tables Vol C Tables 4.2.6.8 and 6.1.1.4'
O O 0.0492 0.0322 'International Tables Vol C Tables 4.2.6.8 and 6.1.1.4'
Cl Cl 0.3639 0.7018 'International Tables Vol C Tables 4.2.6.8 and 6.1.1.4'

loop_
_geom_angle_atom_site_label_1
_geom_angle_atom_site_label_2
_geom_angle_atom_site_label_3
_geom_angle
_geom_angle_publ_flag
C2 N1 C1 111.15(17) yes
C2 N1 H101 108.8(11) no
C1 N1 H101 107.4(12) no
C2 N1 H102 108.7(12) no
C1 N1 H102 110.8(13) no
H101 N1 H102 109.9(16) no
N1 C1 C11 111.11(16) yes
N1 C1 C9 109.42(18) yes
C11 C1 C9 114.12(17) yes
N1 C1 H11 104.7(9) no
C11 C1 H11 108.0(9) no
C9 C1 H11 109.0(9) no
C6 C7 C9 121.7(2) no
C6 C7 H7 118.9(11) no
C9 C7 H7 119.4(11) no
O6 C6 C7 124.0(2) no
O6 C6 C5 117.14(19) no
C7 C6 C5 118.8(2) no
C6 O6 H600 113.8(14) no
O5 C5 C4 124.8(2) no
O5 C5 C6 115.7(2) no
C4 C5 C6 119.5(2) no
C5 O5 H500 109.8(15) no
C5 C4 C8 121.8(2) no
C5 C4 H4 120.5(11) no
C8 C4 H4 117.7(11) no
C8 C3 C2 113.8(2) yes
C8 C3 H31 109.4(12) no
C2 C3 H31 109.3(12) no
C8 C3 H32 108.1(11) no
C2 C3 H32 108.3(11) no
H31 C3 H32 107.7(16) no
N1 C2 C3 110.4(2) yes
N1 C2 H21 105.2(11) no
C3 C2 H21 115.4(11) no
N1 C2 H22 105.7(11) no
C3 C2 H22 110.9(11) no
H21 C2 H22 108.7(15) no
C7 C9 C8 119.9(2) yes
C7 C9 C1 118.43(19) yes
C8 C9 C1 121.64(19) yes
C9 C8 C4 118.3(2) yes
C9 C8 C3 121.82(19) yes
C4 C8 C3 119.89(19) yes
C16 C11 C12 118.8(2) no
C16 C11 C1 120.04(19) no
C12 C11 C1 121.0(2) no
C15 C16 C11 120.7(2) no
C15 C16 H16 118.8(11) no
C11 C16 H16 120.4(11) no
C14 C15 C16 120.2(3) no
C14 C15 H15 122.5(11) no
C16 C15 H15 117.3(11) no
C13 C14 C15 119.6(3) no
C13 C14 H14 119.8(12) no
C15 C14 H14 120.6(12) no
C14 C13 C12 120.6(3) no
C14 C13 H13 122.1(12) no
C12 C13 H13 117.3(12) no
C11 C12 C13 120.1(2) no
C11 C12 H12 116.6(11) no
C13 C12 H12 123.3(12) no
H901 O900 H902 109.1(15) no

loop_
_geom_bond_atom_site_label_1
_geom_bond_atom_site_label_2
_geom_bond_site_symmetry_2
_geom_bond_distance
_geom_bond_publ_flag
N1 C2 . 1.503(2) yes
N1 C1 . 1.506(3) yes
N1 H101 . 1.09(2) no
N1 H102 . 0.93(2) no
C1 C11 . 1.506(2) yes
C1 C9 . 1.522(3) yes
C1 H11 . 1.001(15) no
C7 C6 . 1.379(3) no
C7 C9 . 1.382(3) no
C7 H7 . 0.950(17) no
C6 O6 . 1.360(2) no
C6 C5 . 1.398(2) no
O6 H600 . 0.94(2) no
C5 O5 . 1.374(2) no
C5 C4 . 1.374(3) no
O5 H500 . 0.93(2) no
C4 C8 . 1.398(3) no
C4 H4 . 0.956(17) no
C3 C8 . 1.512(3) yes
C3 C2 . 1.511(3) yes
C3 H31 . 1.007(19) no
C3 H32 . 0.996(18) no
C2 H21 . 1.08(2) no
C2 H22 . 0.957(18) no
C9 C8 . 1.388(2) yes
C11 C16 . 1.382(3) no
C11 C12 . 1.384(3) no
C16 C15 . 1.382(3) no
C16 H16 . 0.989(18) no
C15 C14 . 1.372(3) no
C15 H15 . 0.98(2) no
C14 C13 . 1.372(3) no
C14 H14 . 0.964(18) no
C13 C12 . 1.384(3) no
C13 H13 . 0.957(19) no
C12 H12 . 0.968(19) no
O900 H901 . 1.029(9) no
O900 H902 . 1.042(9) no

loop_
_geom_hbond_atom_site_label_D
_geom_hbond_atom_site_label_H
_geom_hbond_atom_site_label_A
_geom_hbond_site_symmetry_A
_geom_hbond_distance_DH
_geom_hbond_distance_HA
_geom_hbond_distance_DA
_geom_hbond_angle_DHA
_geom_hbond_publ_flag
N1 H101 Cl 1_555 1.09(2) 2.12(2) 3.206(2) 172(2) yes
O6 H600 O900 1_555 0.94(2) 1.70(2) 2.644(2) 178(2) yes
O900 H901 O6 3_755 1.03(2) 2.10(2) 2.847(2) 128.0(10) yes
O900 H901 O5 3_755 1.03(2) 2.22(2) 3.186(2) 155.0(10) yes
O900 H902 Cl 1_655 1.04(2) 2.170(10) 3.206(2) 176.0(10) yes
N1 H102 Cl 2_555 0.93(2) 2.28(2) 3.189(2) 165(2) yes
O5 H500 Cl 4_665 0.94(2) 2.21(2) 3.126(2) 168(2) yes

loop_
_geom_torsion_atom_site_label_1
_geom_torsion_atom_site_label_2
_geom_torsion_atom_site_label_3
_geom_torsion_atom_site_label_4
_geom_torsion
_geom_torsion_publ_flag
C1 N1 C2 H21 60.0(10) no
C1 N1 C2 H22 175.0(10) no
H102 N1 C2 C3 58.0(10) no
H101 N1 C2 C3 177.0(10) no
C1 N1 C2 C3 -64.7(2) no
C2 N1 C1 H11 -61.0(10) no
C2 N1 C1 C11 -178.1(2) no
C2 N1 C1 C9 55.0(2) no
H101 N1 C1 H11 57.0(10) no
H101 N1 C1 C11 -58.0(10) no
H101 N1 C1 C9 174.0(10) no
H102 N1 C1 H11 177(2) no
H102 N1 C1 C11 61.0(10) no
H102 N1 C1 C9 -65.0(10) no
H101 N1 C2 H22 57(2) no
H101 N1 C2 H21 -57(2) no
H102 N1 C2 H22 -61(2) no
H102 N1 C2 H21 -176(2) no
N1 C1 C11 C16 120.3(2) no
N1 C1 C11 C12 -63.8(3) no
N1 C1 C9 C8 -24.6(3) no
N1 C1 C9 C7 157.1(2) no
C9 C1 C11 C16 -115.4(2) no
C9 C1 C11 C12 60.5(3) no
H11 C1 C9 C7 -88.0(10) no
C11 C1 C9 C7 31.9(3) no
C11 C1 C9 C8 -149.8(2) no
H11 C1 C9 C8 89.0(10) no
H11 C1 C11 C12 -177.0(10) no
H11 C1 C11 C16 6.0(10) no
C6 C7 C9 C1 178.7(2) no
H7 C7 C9 C1 .0(10) no
C6 C7 C9 C8 .4(3) no
C9 C7 C6 C5 -1.2(3) no
C9 C7 C6 O6 179.1(2) no
H7 C7 C6 C5 178.0(10) no
H7 C7 C6 O6 .0(10) no
H7 C7 C9 C8 -178.0(10) no
C7 C6 C5 O5 -178.0(2) no
C7 C6 C5 C4 1.2(3) no
C7 C6 O6 H600 -2(2) no
O6 C6 C5 O5 1.7(3) no
O6 C6 C5 C4 -179.1(2) no
C5 C6 O6 H600 177(2) no
C6 C5 C4 C8 -.4(3) no
C6 C5 C4 H4 178.0(10) no
C6 C5 O5 H500 176(2) no
O5 C5 C4 C8 178.8(2) no
O5 C5 C4 H4 -2.0(10) no
C4 C5 O5 H500 -2(2) no
C5 C4 C8 C3 178.7(2) no
C5 C4 C8 C9 -.5(3) no
H4 C4 C8 C3 .0(10) no
H4 C4 C8 C9 -178.0(10) no
C2 C3 C8 C4 170.0(2) no
C8 C3 C2 N1 40.4(3) no
H31 C3 C2 N1 -81.0(10) no
H32 C3 C2 N1 161.0(10) no
H31 C3 C8 C4 -66.0(10) no
H32 C3 C8 C4 50.0(10) no
H32 C3 C8 C9 -130.0(10) no
H31 C3 C8 C9 112.0(10) no
C2 C3 C8 C9 -10.9(3) no
C8 C3 C2 H22 157.0(10) no
C8 C3 C2 H21 -78.0(10) no
H31 C3 C2 H22 35(2) no
H31 C3 C2 H21 159(2) no
H32 C3 C2 H22 -82(2) no
H32 C3 C2 H21 42(2) no
C1 C9 C8 C3 3.1(3) no
C1 C9 C8 C4 -177.8(2) no
C7 C9 C8 C3 -178.7(2) no
C7 C9 C8 C4 .5(3) no
C1 C11 C12 H12 4.0(10) no
C1 C11 C12 C13 -175.8(2) no
C1 C11 C16 C15 175.2(2) no
C1 C11 C16 H16 -2.0(10) no
C16 C11 C12 H12 -179.0(10) no
C16 C11 C12 C13 .1(3) no
C12 C11 C16 H16 -178.0(10) no
C12 C11 C16 C15 -.8(3) no
C11 C16 C15 C14 1.2(4) no
C11 C16 C15 H15 179.0(10) no
H16 C16 C15 H15 -2(2) no
H16 C16 C15 C14 179.0(10) no
C16 C15 C14 C13 -.9(4) no
C16 C15 C14 H14 -178.0(10) no
H15 C15 C14 H14 3(2) no
H15 C15 C14 C13 -177.0(10) no
C15 C14 C13 C12 .2(4) no
C15 C14 C13 H13 179.0(10) no
H14 C14 C13 H13 -1(2) no
H14 C14 C13 C12 179.0(10) no
C14 C13 C12 C11 .2(4) no
C14 C13 C12 H12 -179.0(10) no
H13 C13 C12 C11 -178.0(10) no
H13 C13 C12 H12 1(2) no
